data_1572774
loop_
_publ_author_name
'Logelin, Madison E.'
'Schreiber, Eric'
'Mercado, Brandon Q.'
'Burke, Michael J.'
'Davis, Caitlin M.'
'Bartholomew, Amymarie K.'

_publ_section_title
;
 Exfoliation of a metal-organic framework enabled by post-synthetic
 cleavage of a dipyridyl dianthracene ligand.
;
_journal_issue 37
_journal_name_full 'Chemical science'
_journal_page_first 15198
_journal_page_last 15204
_journal_paper_doi 10.1039/d4sc03524k
_journal_volume 15
_journal_year 2024
_chemical_formula_moiety 'C66 H44 N4 O12 Zn3'
_chemical_formula_sum 'C66 H44 N4 O12 Zn3'
_chemical_formula_weight 1281.26
_space_group_crystal_system monoclinic
_space_group_IT_number 14
_space_group_name_Hall '-P 2ybc'
_space_group_name_H-M_alt 'P 1 21/c 1'
_atom_sites_solution_hydrogens geom
_atom_sites_solution_primary dual
_audit_creation_date 2024-05-08
_audit_creation_method
;
Olex2 1.5
(compiled 2024.02.16 svn.r378c4104 for OlexSys, GUI svn.r6928)
;
_audit_update_record
;
2024-05-17 deposited with the CCDC.	2024-08-13 downloaded from the CCDC.
;
_cell_angle_alpha 90
_cell_angle_beta 94.7(3)
_cell_angle_gamma 90
_cell_formula_units_Z 2
_cell_length_a 16.9(5)
_cell_length_b 9.5(2)
_cell_length_c 18.2(3)
_cell_measurement_reflns_used 444
_cell_measurement_temperature 100.00
_cell_measurement_theta_max 0.8230
_cell_measurement_theta_min 0.0800
_cell_volume 2912(12)
_computing_cell_refinement 'CrysAlisPro 1.171.43.115a (Rigaku OD, 2024)'
_computing_data_collection 'CrysAlisPro system (CCD 43.121a 64-bit (release 24-04-2024))'
_computing_data_reduction 'CrysAlisPro 1.171.43.115a (Rigaku OD, 2024)'
_computing_molecular_graphics 'Olex2 1.5 (Dolomanov et al., 2009)'
_computing_publication_material 'Olex2 1.5 (Dolomanov et al., 2009)'
_computing_structure_refinement 'SHELXL 2014/7 (Sheldrick, 2015)'
_computing_structure_solution 'SHELXT 2014/5 (Sheldrick, 2014)'
_diffrn_ambient_temperature 100.00
_diffrn_detector 'Hybrid Pixel Array Detector'
_diffrn_detector_area_resol_mean 10.0000
_diffrn_detector_type HyPix-ED
_diffrn_measured_fraction_theta_full 0.874
_diffrn_measured_fraction_theta_max 0.874
_diffrn_measurement_details
;
List of Runs (angles in degrees, time in seconds):

  # Type    Start    End  Width  t~exp~   \w     \q     \k     \f   Frames
#--------------------------------------------------------------------------
  1  \w    -60.00  55.00   0.20    0.20    --    0.00   0.00   0.00  575
  2  \w    -50.00  50.00   0.10    0.20    --    0.00   0.00   0.00 1000
  3  \w     -5.00  50.00   0.50    0.50    --    0.00   0.00   0.00  110
;
_diffrn_measurement_device 'electron diffractometer'
_diffrn_measurement_device_type 'XtaLAB Synergy-ED, HyPix-ED, electron source at 200keV'
_diffrn_measurement_method 'continuous rotation electron diffraction'
_diffrn_orient_matrix_type 'CrysAlisPro convention (1999,Acta A55,543-557)'
_diffrn_orient_matrix_UB_11 -0.0013442000
_diffrn_orient_matrix_UB_12 0.0001249000
_diffrn_orient_matrix_UB_13 0.0004974000
_diffrn_orient_matrix_UB_21 -0.0005443000
_diffrn_orient_matrix_UB_22 0.0012336000
_diffrn_orient_matrix_UB_23 -0.0011504000
_diffrn_orient_matrix_UB_31 -0.0003594000
_diffrn_orient_matrix_UB_32 -0.0023282000
_diffrn_orient_matrix_UB_33 -0.0005861000
_diffrn_radiation_monochromator none
_diffrn_radiation_probe electron
_diffrn_radiation_type electron
_diffrn_radiation_wavelength 0.0251
_diffrn_reflns_av_R_equivalents 0.2226
_diffrn_reflns_av_unetI/netI 0.1803
_diffrn_reflns_Laue_measured_fraction_full 0.874
_diffrn_reflns_Laue_measured_fraction_max 0.874
_diffrn_reflns_limit_h_max 14
_diffrn_reflns_limit_h_min -15
_diffrn_reflns_limit_k_max 8
_diffrn_reflns_limit_k_min -8
_diffrn_reflns_limit_l_max 16
_diffrn_reflns_limit_l_min -16
_diffrn_reflns_number 13047
_diffrn_reflns_point_group_measured_fraction_full 0.874
_diffrn_reflns_point_group_measured_fraction_max 0.874
_diffrn_reflns_theta_full 0.666
_diffrn_reflns_theta_max 0.666
_diffrn_reflns_theta_min 0.079
_diffrn_source 'electron diffractometer'
_diffrn_source_type 'JEOL JSM-2300ED, LaB6'
_exptl_absorpt_coefficient_mu 0.000
_exptl_absorpt_correction_T_max 1.00000
_exptl_absorpt_correction_T_min 0.13414
_exptl_absorpt_correction_type multi-scan
_exptl_absorpt_process_details
;
CrysAlisPro 1.171.43.115a (Rigaku Oxford Diffraction, 2024)
Empirical absorption correction using spherical harmonics,
implemented in SCALE3 ABSPACK scaling algorithm.
;
_exptl_crystal_density_diffrn 1.462
_exptl_crystal_description plate
_exptl_crystal_F_000 479
_exptl_crystal_size_max 0.0001
_exptl_crystal_size_mid 0.0001
_exptl_crystal_size_min 0.0001
_refine_diff_density_max 0.236
_refine_diff_density_min -0.208
_refine_diff_density_rms 0.055
_refine_ls_extinction_coef 124(30)
_refine_ls_extinction_expression Fc^*^=kFc[1+0.001xFc^2^\l^3^/sin(2\q)]^-1/4^
_refine_ls_extinction_method 'SHELXL-2014/7 (Sheldrick 2014'
_refine_ls_goodness_of_fit_ref 1.011
_refine_ls_hydrogen_treatment constr
_refine_ls_matrix_type full
_refine_ls_number_parameters 374
_refine_ls_number_reflns 2112
_refine_ls_number_restraints 282
_refine_ls_restrained_S_all 0.970
_refine_ls_R_factor_all 0.2839
_refine_ls_R_factor_gt 0.2263
_refine_ls_shift/su_max 0.000
_refine_ls_shift/su_mean 0.000
_refine_ls_structure_factor_coef Fsqd
_refine_ls_weighting_details 'w=1/[\s^2^(Fo^2^)+(0.2000P)^2^+20.4742P] where P=(Fo^2^+2Fc^2^)/3'
_refine_ls_weighting_scheme calc
_refine_ls_wR_factor_gt 0.5061
_refine_ls_wR_factor_ref 0.5386
_reflns_Friedel_coverage 0.000
_reflns_number_gt 1389
_reflns_number_total 2112
_reflns_threshold_expression 'I > 2\s(I)'
_cod_data_source_file d4sc03524k2.cif
_cod_data_source_block Zn3BDC3(AnCNC-3Py)2
_cod_original_cell_volume 2910(118)
_cod_database_code 1572774
_shelx_shelxl_version_number 2014/7
_chemical_oxdiff_formula 'Zn O N C'
_diffrn_oxdiff_scatteringfactors_ed 'UCLA (2022) https://srv.mbi.ucla.edu/faes/data'
_shelx_space_group_comment
;
The symmetry employed for this shelxl refinement is uniquely defined
by the following loop, which should always be used as a source of
symmetry information in preference to the above space-group names.
They are only intended as comments.
;
_olex2_refinement_description
;
1. Fixed Uiso
 At 1.2 times of:
  All C(H) groups, All C(H,H) groups
2. Uiso/Uaniso restraints and constraints
All non-hydrogen atoms have similar U: within 2A with sigma of 0.002 and sigma
for terminal atoms of 0.004 within 2A
3.a Secondary CH2 refined with riding coordinates:
 C6(H6A,H6B)
3.b Aromatic/amide H refined with riding coordinates:
 C1(H1), C3(H3), C4(H4), C5(H5), C7(H7), C10(H10), C11(H11), C12(H12),
 C13(H13), C15(H15), C20(H20), C19(H19), C18(H18), C17(H17), C24(H24), C25(H25),
  C27(H27), C28(H28), C32(H32), C33(H33)
3.c Fitted hexagon refined as free rotating group:
 C21(C20,C19,C18,C17,C16)
;
_olex2_exptl_crystal_mounting_method
;
Data collected from 3 crystals were used to refine the model associated with 
this CIF.
;
_olex2_submission_special_instructions 'No special instructions were received'
_oxdiff_exptl_absorpt_empirical_details
;
Empirical correction (ABSPACK) includes:
- Absorption correction using spherical harmonics
- Frame scaling
;
_oxdiff_exptl_absorpt_empirical_full_max 3.604
_oxdiff_exptl_absorpt_empirical_full_min 0.279

loop_
_space_group_symop_operation_xyz
'x, y, z'
'-x, y+1/2, -z+1/2'
'-x, -y, -z'
'x, -y-1/2, z-1/2'

loop_
_atom_site_label
_atom_site_type_symbol
_atom_site_fract_x
_atom_site_fract_y
_atom_site_fract_z
_atom_site_U_iso_or_equiv
_atom_site_adp_type
_atom_site_occupancy
_atom_site_site_symmetry_order
_atom_site_calc_flag
_atom_site_refinement_flags_posn
_atom_site_refinement_flags_adp
_atom_site_refinement_flags_occupancy
_atom_site_disorder_assembly
_atom_site_disorder_group
Zn1 Zn 0.1907(8) 0.4518(10) 0.5111(5) 0.057(2) Uani 1 1 d . U . . .
Zn2 Zn 0.0000 1.0000 0.0000 0.045(3) Uani 1 2 d S U P . .
O1 O 0.192(2) 0.556(2) 0.4226(12) 0.054(3) Uani 1 1 d . U . . .
O2 O 0.061(2) 0.564(2) 0.4131(12) 0.052(3) Uani 1 1 d . U . . .
O3 O 0.057(2) 0.865(2) 0.0691(11) 0.047(3) Uani 1 1 d . U . . .
O4 O 0.181(2) 0.916(2) 0.0918(11) 0.048(3) Uani 1 1 d . U . . .
O5 O 0.160(2) 0.228(2) 0.4534(13) 0.056(4) Uani 1 1 d . U . . .
O6 O 0.091(2) 0.345(2) 0.5249(11) 0.056(3) Uani 1 1 d . U . . .
N1 N 0.296(2) 0.380(3) 0.5505(13) 0.063(3) Uani 1 1 d . U . . .
N2 N 0.503(3) 0.424(3) 0.7473(16) 0.079(3) Uani 1 1 d . U . . .
C1 C 0.332(2) 0.436(3) 0.6090(15) 0.067(3) Uani 1 1 d . U . . .
H1 H 0.3042 0.5112 0.6303 0.080 Uiso 1 1 calc R U . . .
C2 C 0.403(3) 0.402(3) 0.6433(15) 0.070(3) Uani 1 1 d . U . . .
C3 C 0.438(2) 0.301(3) 0.6097(14) 0.069(3) Uani 1 1 d . U . . .
H3 H 0.4904 0.2780 0.6283 0.083 Uiso 1 1 calc R U . . .
C4 C 0.409(2) 0.231(3) 0.5558(14) 0.067(3) Uani 1 1 d . U . . .
H4 H 0.4389 0.1538 0.5398 0.081 Uiso 1 1 calc R U . . .
C5 C 0.332(2) 0.264(3) 0.5159(15) 0.065(3) Uani 1 1 d . U . . .
H5 H 0.3098 0.2158 0.4735 0.078 Uiso 1 1 calc R U . . .
C6 C 0.433(2) 0.480(3) 0.7124(15) 0.075(3) Uani 1 1 d . U . . .
H6A H 0.4426 0.5792 0.6995 0.090 Uiso 1 1 calc R U . . .
H6B H 0.3913 0.4781 0.7475 0.090 Uiso 1 1 calc R U . . .
C7 C 0.548(3) 0.515(4) 0.7654(16) 0.082(3) Uani 1 1 d . U . . .
H7 H 0.5322 0.6085 0.7543 0.099 Uiso 1 1 calc R U . . .
C8 C 0.634(3) 0.490(4) 0.8078(17) 0.086(3) Uani 1 1 d . U . . .
C9 C 0.693(3) 0.586(4) 0.7840(18) 0.087(3) Uani 1 1 d . U . . .
C10 C 0.697(3) 0.678(4) 0.7299(17) 0.088(3) Uani 1 1 d . U . . .
H10 H 0.6466 0.6831 0.7021 0.106 Uiso 1 1 calc R U . . .
C11 C 0.749(3) 0.767(4) 0.7011(19) 0.088(3) Uani 1 1 d . U . . .
H11 H 0.7405 0.8258 0.6590 0.106 Uiso 1 1 calc R U . . .
C12 C 0.815(3) 0.752(4) 0.7470(18) 0.089(3) Uani 1 1 d . U . . .
H12 H 0.8592 0.8074 0.7359 0.106 Uiso 1 1 calc R U . . .
C13 C 0.826(3) 0.676(3) 0.8012(18) 0.088(3) Uani 1 1 d . U . . .
H13 H 0.8779 0.6762 0.8254 0.106 Uiso 1 1 calc R U . . .
C14 C 0.767(3) 0.583(4) 0.8333(19) 0.088(3) Uani 1 1 d . U . . .
C15 C 0.774(3) 0.506(3) 0.8882(17) 0.088(3) Uani 1 1 d . U . . .
H15 H 0.8242 0.5062 0.9152 0.106 Uiso 1 1 calc R U . . .
C21 C 0.6457(17) 0.423(2) 0.8719(10) 0.088(3) Uani 1 1 d G U . . .
C20 C 0.5845(14) 0.334(2) 0.8894(11) 0.088(3) Uani 1 1 d G U . . .
H20 H 0.5353 0.3339 0.8599 0.106 Uiso 1 1 calc R U . . .
C19 C 0.5954(14) 0.245(2) 0.9500(12) 0.089(3) Uani 1 1 d G U . . .
H19 H 0.5536 0.1843 0.9620 0.106 Uiso 1 1 calc R U . . .
C18 C 0.6673(16) 0.245(2) 0.9931(9) 0.089(3) Uani 1 1 d G U . . .
H18 H 0.6748 0.1845 1.0345 0.107 Uiso 1 1 calc R U . . .
C17 C 0.7285(13) 0.334(2) 0.9756(11) 0.089(3) Uani 1 1 d G U . . .
H17 H 0.7777 0.3341 1.0051 0.106 Uiso 1 1 calc R U . . .
C16 C 0.7176(15) 0.423(2) 0.9150(12) 0.088(3) Uani 1 1 d G U . . .
C22 C 0.126(3) 0.581(3) 0.3898(14) 0.052(3) Uani 1 1 d . U . . .
C23 C 0.125(2) 0.651(3) 0.3168(13) 0.051(3) Uani 1 1 d . U . . .
C24 C 0.061(2) 0.668(2) 0.2701(12) 0.051(3) Uani 1 1 d . U . . .
H24 H 0.0128 0.6264 0.2836 0.061 Uiso 1 1 calc R U . . .
C25 C 0.057(2) 0.736(2) 0.2092(12) 0.050(3) Uani 1 1 d . U . . .
H25 H 0.0063 0.7486 0.1825 0.060 Uiso 1 1 calc R U . . .
C26 C 0.124(2) 0.789(3) 0.1817(13) 0.049(3) Uani 1 1 d . U . . .
C27 C 0.191(2) 0.769(2) 0.2236(13) 0.050(3) Uani 1 1 d . U . . .
H27 H 0.2391 0.8000 0.2054 0.060 Uiso 1 1 calc R U . . .
C28 C 0.195(2) 0.706(2) 0.2911(13) 0.050(3) Uani 1 1 d . U . . .
H28 H 0.2441 0.6999 0.3203 0.061 Uiso 1 1 calc R U . . .
C29 C 0.117(2) 0.865(3) 0.1100(13) 0.048(3) Uani 1 1 d . U . . .
C30 C 0.110(2) 0.231(3) 0.4909(14) 0.055(3) Uani 1 1 d . U . . .
C31 C 0.045(2) 0.117(3) 0.4945(14) 0.054(3) Uani 1 1 d . U . . .
C32 C -0.004(2) 0.117(3) 0.5451(14) 0.054(3) Uani 1 1 d . U . . .
H32 H -0.0062 0.1941 0.5782 0.065 Uiso 1 1 calc R U . . .
C33 C 0.058(2) 0.003(3) 0.4494(13) 0.054(3) Uani 1 1 d . U . . .
H33 H 0.0989 0.0027 0.4167 0.064 Uiso 1 1 calc R U . . .

loop_
_atom_site_aniso_label
_atom_site_aniso_U_11
_atom_site_aniso_U_22
_atom_site_aniso_U_33
_atom_site_aniso_U_23
_atom_site_aniso_U_13
_atom_site_aniso_U_12
Zn1 0.100(5) 0.042(3) 0.028(3) -0.003(3) 0.000(3) 0.005(3)
Zn2 0.094(7) 0.029(4) 0.013(4) 0.004(4) 0.002(4) 0.003(5)
O1 0.098(6) 0.039(4) 0.025(3) -0.002(3) 0.000(3) 0.005(3)
O2 0.097(6) 0.036(4) 0.022(4) 0.000(4) 0.001(4) 0.005(4)
O3 0.094(7) 0.030(4) 0.015(4) 0.004(3) 0.002(4) 0.004(4)
O4 0.095(7) 0.032(4) 0.017(4) 0.004(4) 0.002(4) 0.004(5)
O5 0.100(7) 0.037(6) 0.029(6) -0.005(5) 0.002(5) 0.003(6)
O6 0.099(6) 0.039(4) 0.027(4) -0.004(3) 0.000(3) 0.005(4)
N1 0.103(6) 0.049(4) 0.035(4) -0.004(3) -0.003(3) 0.006(3)
N2 0.111(6) 0.069(4) 0.054(4) -0.006(4) -0.007(4) 0.006(4)
C1 0.105(6) 0.054(4) 0.040(4) -0.005(3) -0.004(3) 0.006(4)
C2 0.107(6) 0.058(4) 0.044(4) -0.005(3) -0.005(3) 0.006(4)
C3 0.106(6) 0.057(4) 0.043(4) -0.005(3) -0.004(4) 0.006(4)
C4 0.105(6) 0.055(4) 0.041(4) -0.005(3) -0.004(4) 0.006(4)
C5 0.104(6) 0.052(4) 0.038(4) -0.004(3) -0.003(3) 0.006(4)
C6 0.109(6) 0.064(4) 0.049(4) -0.005(3) -0.006(4) 0.006(4)
C7 0.113(6) 0.073(5) 0.058(4) -0.006(4) -0.008(4) 0.006(4)
C8 0.115(6) 0.078(5) 0.062(4) -0.006(4) -0.009(4) 0.006(4)
C9 0.116(6) 0.080(5) 0.063(5) -0.005(4) -0.009(4) 0.006(5)
C10 0.117(7) 0.081(5) 0.064(5) -0.005(4) -0.009(5) 0.006(5)
C11 0.117(7) 0.081(5) 0.064(5) -0.005(4) -0.010(5) 0.006(5)
C12 0.117(7) 0.082(5) 0.064(5) -0.005(5) -0.010(5) 0.006(5)
C13 0.117(7) 0.081(5) 0.064(5) -0.005(4) -0.009(5) 0.006(5)
C14 0.116(7) 0.081(5) 0.064(5) -0.006(4) -0.009(4) 0.006(5)
C15 0.116(7) 0.081(5) 0.065(5) -0.006(4) -0.009(4) 0.006(5)
C21 0.116(6) 0.080(5) 0.064(5) -0.005(4) -0.009(4) 0.006(5)
C20 0.116(7) 0.081(5) 0.065(5) -0.005(4) -0.009(5) 0.006(5)
C19 0.117(7) 0.081(5) 0.066(5) -0.005(4) -0.010(5) 0.006(5)
C18 0.117(7) 0.081(5) 0.066(5) -0.005(4) -0.010(5) 0.006(5)
C17 0.117(7) 0.081(5) 0.065(5) -0.005(4) -0.010(5) 0.006(5)
C16 0.116(7) 0.081(5) 0.065(5) -0.005(4) -0.009(4) 0.006(5)
C22 0.097(6) 0.037(4) 0.023(4) 0.000(3) 0.001(3) 0.005(4)
C23 0.097(6) 0.035(4) 0.021(4) 0.002(3) 0.002(3) 0.005(4)
C24 0.096(6) 0.035(4) 0.020(4) 0.003(3) 0.002(4) 0.005(4)
C25 0.096(6) 0.034(4) 0.019(4) 0.003(3) 0.002(4) 0.004(4)
C26 0.096(6) 0.033(4) 0.018(4) 0.004(3) 0.002(3) 0.004(4)
C27 0.096(6) 0.034(4) 0.019(4) 0.003(3) 0.002(4) 0.004(4)
C28 0.096(6) 0.035(4) 0.020(4) 0.003(3) 0.002(4) 0.004(4)
C29 0.095(6) 0.032(4) 0.017(4) 0.004(3) 0.002(4) 0.004(4)
C30 0.099(6) 0.037(4) 0.027(4) -0.005(3) 0.002(4) 0.005(4)
C31 0.099(6) 0.036(4) 0.026(4) -0.005(4) 0.002(4) 0.005(4)
C32 0.099(7) 0.036(5) 0.027(5) -0.005(4) 0.002(5) 0.005(5)
C33 0.099(7) 0.036(5) 0.026(5) -0.005(4) 0.003(5) 0.005(5)

loop_
_atom_type_symbol
_atom_type_description
_atom_type_scat_dispersion_real
_atom_type_scat_dispersion_imag
_atom_type_scat_source
C C 0.0000 0.0000 'International Tables Vol C Tables 4.2.6.8 and 6.1.1.4'
H H 0.0000 0.0000 'International Tables Vol C Tables 4.2.6.8 and 6.1.1.4'
N N 0.0000 0.0000 'International Tables Vol C Tables 4.2.6.8 and 6.1.1.4'
O O 0.0000 0.0000 'International Tables Vol C Tables 4.2.6.8 and 6.1.1.4'
Zn Zn 0.0000 0.0000 'International Tables Vol C Tables 4.2.6.8 and 6.1.1.4'

loop_
_geom_angle_atom_site_label_1
_geom_angle_atom_site_label_2
_geom_angle_atom_site_label_3
_geom_angle
_geom_angle_site_symmetry_1
_geom_angle_site_symmetry_3
_geom_angle_publ_flag
O1 Zn1 O4 108.1(18) . 4_576 ?
O1 Zn1 O6 116.3(15) . . ?
O1 Zn1 N1 114.6(18) . . ?
O4 Zn1 O6 96.1(16) 4_576 . ?
O4 Zn1 N1 94.7(15) 4_576 . ?
N1 Zn1 O6 121(2) . . ?
O2 Zn2 O2 180.0 2 4_575 ?
O2 Zn2 O6 88.5(18) 4_575 4_575 ?
O2 Zn2 O6 88.5(18) 2 2 ?
O2 Zn2 O6 91.5(18) 4_575 2 ?
O2 Zn2 O6 91.5(18) 2 4_575 ?
O3 Zn2 O2 92.9(17) . 4_575 ?
O3 Zn2 O2 87.1(17) 3_575 4_575 ?
O3 Zn2 O2 87.1(17) . 2 ?
O3 Zn2 O2 92.9(17) 3_575 2 ?
O3 Zn2 O3 180.0 . 3_575 ?
O3 Zn2 O6 89.4(19) 3_575 4_575 ?
O3 Zn2 O6 90.6(19) 3_575 2 ?
O3 Zn2 O6 90.6(19) . 4_575 ?
O3 Zn2 O6 89.4(19) . 2 ?
O6 Zn2 O6 180.0 4_575 2 ?
C22 O1 Zn1 116(3) . . ?
C22 O2 Zn2 146(3) . 2_545 ?
C29 O3 Zn2 137(2) . . ?
C29 O4 Zn1 126(3) . 4_575 ?
Zn1 O6 Zn2 103(2) . 2_545 ?
C30 O6 Zn1 97(3) . . ?
C30 O6 Zn2 132(2) . 2_545 ?
C1 N1 Zn1 120(3) . . ?
C1 N1 C5 120(3) . . ?
C5 N1 Zn1 121(2) . . ?
C7 N2 C6 111(4) . . ?
N1 C1 H1 116.1 . . ?
N1 C1 C2 128(3) . . ?
C2 C1 H1 116.1 . . ?
C1 C2 C6 119(3) . . ?
C3 C2 C1 112(3) . . ?
C3 C2 C6 129(4) . . ?
C2 C3 H3 116.3 . . ?
C4 C3 C2 127(4) . . ?
C4 C3 H3 116.3 . . ?
C3 C4 H4 118.6 . . ?
C3 C4 C5 123(3) . . ?
C5 C4 H4 118.6 . . ?
N1 C5 C4 110(3) . . ?
N1 C5 H5 125.1 . . ?
C4 C5 H5 125.1 . . ?
N2 C6 C2 114(3) . . ?
N2 C6 H6A 108.8 . . ?
N2 C6 H6B 108.8 . . ?
C2 C6 H6A 108.8 . . ?
C2 C6 H6B 108.8 . . ?
H6A C6 H6B 107.7 . . ?
N2 C7 H7 117.9 . . ?
N2 C7 C8 124(4) . . ?
C8 C7 H7 117.9 . . ?
C9 C8 C7 112(3) . . ?
C21 C8 C7 124(4) . . ?
C21 C8 C9 120(4) . . ?
C8 C9 C14 112(4) . . ?
C10 C9 C8 136(4) . . ?
C10 C9 C14 112(4) . . ?
C9 C10 H10 109.7 . . ?
C9 C10 C11 141(5) . . ?
C11 C10 H10 109.7 . . ?
C10 C11 H11 128.6 . . ?
C12 C11 C10 103(4) . . ?
C12 C11 H11 128.6 . . ?
C11 C12 H12 115.6 . . ?
C13 C12 C11 129(5) . . ?
C13 C12 H12 115.6 . . ?
C12 C13 H13 116.2 . . ?
C12 C13 C14 128(5) . . ?
C14 C13 H13 116.2 . . ?
C9 C14 C13 108(4) . . ?
C15 C14 C9 121(5) . . ?
C15 C14 C13 131(5) . . ?
C14 C15 H15 115.8 . . ?
C14 C15 C16 128(4) . . ?
C16 C15 H15 115.8 . . ?
C8 C21 C20 115(3) . . ?
C8 C21 C16 124(3) . . ?
C20 C21 C16 120.0 . . ?
C21 C20 H20 120.0 . . ?
C21 C20 C19 120.0 . . ?
C19 C20 H20 120.0 . . ?
C20 C19 H19 120.0 . . ?
C18 C19 C20 120.0 . . ?
C18 C19 H19 120.0 . . ?
C19 C18 H18 120.0 . . ?
C19 C18 C17 120.0 . . ?
C17 C18 H18 120.0 . . ?
C18 C17 H17 120.0 . . ?
C18 C17 C16 120.0 . . ?
C16 C17 H17 120.0 . . ?
C15 C16 C21 113(3) . . ?
C15 C16 C17 126(3) . . ?
C17 C16 C21 120.0 . . ?
O1 C22 C23 117(4) . . ?
O2 C22 O1 127(3) . . ?
O2 C22 C23 115(3) . . ?
C24 C23 C22 125(4) . . ?
C24 C23 C28 114(3) . . ?
C28 C23 C22 121(3) . . ?
C23 C24 H24 116.5 . . ?
C25 C24 C23 127(4) . . ?
C25 C24 H24 116.5 . . ?
C24 C25 H25 119.6 . . ?
C24 C25 C26 121(3) . . ?
C26 C25 H25 119.6 . . ?
C25 C26 C29 119(3) . . ?
C27 C26 C25 115(3) . . ?
C27 C26 C29 126(4) . . ?
C26 C27 H27 117.9 . . ?
C26 C27 C28 124(4) . . ?
C28 C27 H27 117.9 . . ?
C23 C28 H28 120.6 . . ?
C27 C28 C23 119(3) . . ?
C27 C28 H28 120.6 . . ?
O3 C29 O4 122(3) . . ?
O3 C29 C26 123(4) . . ?
O4 C29 C26 114(3) . . ?
O5 C30 O6 123(3) . . ?
O5 C30 C31 125(3) . . ?
O6 C30 C31 111(4) . . ?
C32 C31 C30 122(3) . . ?
C32 C31 C33 124(3) . . ?
C33 C31 C30 112(3) . . ?
C31 C32 H32 120.6 . . ?
C31 C32 C33 119(3) . 3_556 ?
C33 C32 H32 120.6 3_556 . ?
C31 C33 C32 116(3) . 3_556 ?
C31 C33 H33 121.8 . . ?
C32 C33 H33 121.8 3_556 . ?

loop_
_geom_bond_atom_site_label_1
_geom_bond_atom_site_label_2
_geom_bond_distance
_geom_bond_site_symmetry_2
_geom_bond_publ_flag
Zn1 O1 1.89(3) . ?
Zn1 O4 1.95(3) 4_576 ?
Zn1 O6 1.99(6) . ?
Zn1 N1 1.98(6) . ?
Zn2 O2 2.04(4) 4_575 ?
Zn2 O2 2.04(4) 2 ?
Zn2 O3 1.99(3) 3_575 ?
Zn2 O3 1.99(3) . ?
Zn2 O6 2.15(5) 4_575 ?
Zn2 O6 2.15(5) 2 ?
O1 C22 1.24(5) . ?
O2 Zn2 2.04(4) 2_545 ?
O2 C22 1.22(5) . ?
O3 C29 1.20(5) . ?
O4 Zn1 1.95(3) 4_575 ?
O4 C29 1.25(5) . ?
O5 C30 1.13(5) . ?
O6 Zn2 2.15(5) 2_545 ?
O6 C30 1.30(4) . ?
N1 C1 1.30(4) . ?
N1 C5 1.43(4) . ?
N2 C6 1.40(5) . ?
N2 C7 1.17(5) . ?
C1 H1 0.9500 . ?
C1 C2 1.36(6) . ?
C2 C3 1.30(5) . ?
C2 C6 1.51(4) . ?
C3 H3 0.9500 . ?
C3 C4 1.25(4) . ?
C4 H4 0.9500 . ?
C4 C5 1.47(6) . ?
C5 H5 0.9500 . ?
C6 H6A 0.9900 . ?
C6 H6B 0.9900 . ?
C7 H7 0.9500 . ?
C7 C8 1.60(7) . ?
C8 C9 1.45(6) . ?
C8 C21 1.33(4) . ?
C9 C10 1.32(5) . ?
C9 C14 1.48(6) . ?
C10 H10 0.9500 . ?
C10 C11 1.35(6) . ?
C11 H11 0.9500 . ?
C11 C12 1.35(6) . ?
C12 H12 0.9500 . ?
C12 C13 1.22(4) . ?
C13 H13 0.9500 . ?
C13 C14 1.48(6) . ?
C14 C15 1.23(4) . ?
C15 H15 0.9500 . ?
C15 C16 1.35(5) . ?
C21 C20 1.3900 . ?
C21 C16 1.3900 . ?
C20 H20 0.9500 . ?
C20 C19 1.3900 . ?
C19 H19 0.9500 . ?
C19 C18 1.3900 . ?
C18 H18 0.9500 . ?
C18 C17 1.3900 . ?
C17 H17 0.9500 . ?
C17 C16 1.3900 . ?
C22 C23 1.48(4) . ?
C23 C24 1.33(5) . ?
C23 C28 1.40(5) . ?
C24 H24 0.9500 . ?
C24 C25 1.28(3) . ?
C25 H25 0.9500 . ?
C25 C26 1.38(5) . ?
C26 C27 1.32(5) . ?
C26 C29 1.49(4) . ?
C27 H27 0.9500 . ?
C27 C28 1.36(4) . ?
C28 H28 0.9500 . ?
C30 C31 1.55(6) . ?
C31 C32 1.29(5) . ?
C31 C33 1.39(4) . ?
C32 H32 0.9500 . ?
C32 C33 1.46(5) 3_556 ?
C33 C32 1.46(5) 3_556 ?
C33 H33 0.9500 . ?

loop_
_geom_torsion_atom_site_label_1
_geom_torsion_atom_site_label_2
_geom_torsion_atom_site_label_3
_geom_torsion_atom_site_label_4
_geom_torsion
_geom_torsion_site_symmetry_1
_geom_torsion_site_symmetry_2
_geom_torsion_site_symmetry_3
_geom_torsion_site_symmetry_4
_geom_torsion_publ_flag
Zn1 O1 C22 O2 12(4) . . . . ?
Zn1 O1 C22 C23 -174.5(17) . . . . ?
Zn1 O4 C29 O3 18(4) 4_575 . . . ?
Zn1 O4 C29 C26 -169.0(16) 4_575 . . . ?
Zn1 O6 C30 O5 -16(4) . . . . ?
Zn1 O6 C30 C31 176.9(18) . . . . ?
Zn1 N1 C1 C2 -180(3) . . . . ?
Zn1 N1 C5 C4 -180(2) . . . . ?
Zn2 O2 C22 O1 0(6) 2_545 . . . ?
Zn2 O2 C22 C23 -174(2) 2_545 . . . ?
Zn2 O3 C29 O4 -43(5) . . . . ?
Zn2 O3 C29 C26 145(2) . . . . ?
Zn2 O6 C30 O5 99(5) 2_545 . . . ?
Zn2 O6 C30 C31 -69(4) 2_545 . . . ?
O1 C22 C23 C24 171(3) . . . . ?
O1 C22 C23 C28 -10(4) . . . . ?
O2 C22 C23 C24 -15(4) . . . . ?
O2 C22 C23 C28 165(3) . . . . ?
O4 Zn1 O1 C22 -88(2) 4_576 . . . ?
O5 C30 C31 C32 170(4) . . . . ?
O5 C30 C31 C33 4(5) . . . . ?
O6 Zn1 O1 C22 18(3) . . . . ?
O6 C30 C31 C32 -22(4) . . . . ?
O6 C30 C31 C33 171(2) . . . . ?
N1 Zn1 O1 C22 168(2) . . . . ?
N1 C1 C2 C3 1(6) . . . . ?
N1 C1 C2 C6 -179(3) . . . . ?
N2 C7 C8 C9 143(4) . . . . ?
N2 C7 C8 C21 -57(6) . . . . ?
C1 N1 C5 C4 -1(4) . . . . ?
C1 C2 C3 C4 -6(5) . . . . ?
C1 C2 C6 N2 173(4) . . . . ?
C2 C3 C4 C5 7(6) . . . . ?
C3 C2 C6 N2 -7(6) . . . . ?
C3 C4 C5 N1 -3(5) . . . . ?
C5 N1 C1 C2 2(5) . . . . ?
C6 N2 C7 C8 179(4) . . . . ?
C6 C2 C3 C4 174(3) . . . . ?
C7 N2 C6 C2 136(4) . . . . ?
C7 C8 C9 C10 -10(6) . . . . ?
C7 C8 C9 C14 168(3) . . . . ?
C7 C8 C21 C20 21(4) . . . . ?
C7 C8 C21 C16 -168(2) . . . . ?
C8 C9 C10 C11 -176(5) . . . . ?
C8 C9 C14 C13 176(3) . . . . ?
C8 C9 C14 C15 -1(5) . . . . ?
C8 C21 C20 C19 171(2) . . . . ?
C8 C21 C16 C15 5(3) . . . . ?
C8 C21 C16 C17 -171(3) . . . . ?
C9 C8 C21 C20 180(3) . . . . ?
C9 C8 C21 C16 -9(5) . . . . ?
C9 C10 C11 C12 -2(7) . . . . ?
C9 C14 C15 C16 -4(6) . . . . ?
C10 C9 C14 C13 -6(5) . . . . ?
C10 C9 C14 C15 178(3) . . . . ?
C10 C11 C12 C13 0(5) . . . . ?
C11 C12 C13 C14 -3(7) . . . . ?
C12 C13 C14 C9 6(5) . . . . ?
C12 C13 C14 C15 -178(4) . . . . ?
C13 C14 C15 C16 -180(3) . . . . ?
C14 C9 C10 C11 5(7) . . . . ?
C14 C15 C16 C21 2(5) . . . . ?
C14 C15 C16 C17 177(3) . . . . ?
C21 C8 C9 C10 -171(4) . . . . ?
C21 C8 C9 C14 7(5) . . . . ?
C21 C20 C19 C18 0.0 . . . . ?
C20 C21 C16 C15 175(2) . . . . ?
C20 C21 C16 C17 0.0 . . . . ?
C20 C19 C18 C17 0.0 . . . . ?
C19 C18 C17 C16 0.0 . . . . ?
C18 C17 C16 C15 -174(3) . . . . ?
C18 C17 C16 C21 0.0 . . . . ?
C16 C21 C20 C19 0.0 . . . . ?
C22 C23 C24 C25 175(2) . . . . ?
C22 C23 C28 C27 180(2) . . . . ?
C23 C24 C25 C26 6(4) . . . . ?
C24 C23 C28 C27 0(4) . . . . ?
C24 C25 C26 C27 -2(4) . . . . ?
C24 C25 C26 C29 179(2) . . . . ?
C25 C26 C27 C28 -3(4) . . . . ?
C25 C26 C29 O3 -11(4) . . . . ?
C25 C26 C29 O4 176(2) . . . . ?
C26 C27 C28 C23 4(4) . . . . ?
C27 C26 C29 O3 170(3) . . . . ?
C27 C26 C29 O4 -3(4) . . . . ?
C28 C23 C24 C25 -5(4) . . . . ?
C29 C26 C27 C28 176(2) . . . . ?
C30 C31 C32 C33 -173(2) . . . 3_556 ?
C30 C31 C33 C32 174(2) . . . 3_556 ?
C32 C31 C33 C32 7(5) . . . 3_556 ?
C33 C31 C32 C33 -8(5) . . . 3_556 ?
